data_8104894
loop_
_publ_author_name
'He, Ze-Rong'
'Zhao, Han-Lin'
'Jiang, Jin-Ke'
'Cheng, Hao-Feng'
'Cheng, Jie'
'Dong, Xian-Wu'

_publ_section_title
;
 Crystal structure of poly[aqua(\m3-2,4-diamino-benzenesulfonato-\k4 N:N
 &#x2032;,O:O&#x2032;)silver(I)], C12H18O8N4S2Ag2
;
_journal_issue 1
_journal_name_full 'Zeitschrift f\"ur Kristallographie - New Crystal Structures'
_journal_page_first 105
_journal_page_last 106
_journal_paper_doi 10.1515/ncrs-2020-0440
_journal_volume 236
_journal_year 2021
_chemical_formula_moiety 'C12 H18 Ag2 N4 O8 S2'
_chemical_formula_sum 'C12 H18 Ag2 N4 O8 S2'
_chemical_formula_weight 626.16
_space_group_crystal_system monoclinic
_space_group_IT_number 14
_space_group_name_Hall '-P 2ybc'
_space_group_name_H-M_alt 'P 1 21/c 1'
_atom_sites_solution_hydrogens mixed
_cell_angle_alpha 90
_cell_angle_beta 117.278(11)
_cell_angle_gamma 90
_cell_formula_units_Z 2
_cell_length_a 10.7841(10)
_cell_length_b 8.0140(5)
_cell_length_c 11.7220(11)
_cell_measurement_reflns_used 1227
_cell_measurement_temperature 293(2)
_cell_measurement_theta_max 29.2112
_cell_measurement_theta_min 3.2006
_cell_volume 900.40(16)
_computing_cell_refinement
;
CrysAlisPro, Agilent Technologies,
Version 1.171.36.21 (release 14-08-2012 CrysAlis171 .NET)
(compiled Sep 14 2012,17:21:16)
;
_computing_data_collection
;
CrysAlisPro, Agilent Technologies,
Version 1.171.36.21 (release 14-08-2012 CrysAlis171 .NET)
(compiled Sep 14 2012,17:21:16)
;
_computing_data_reduction
;
CrysAlisPro, Agilent Technologies,
Version 1.171.36.21 (release 14-08-2012 CrysAlis171 .NET)
(compiled Sep 14 2012,17:21:16)
;
_computing_structure_refinement 'SHELXL-2017/1 (Sheldrick, 2017)'
_computing_structure_solution 'SHELXS-97 (Sheldrick, 2008)'
_diffrn_ambient_temperature 293(2)
_diffrn_measured_fraction_theta_full 0.977
_diffrn_measured_fraction_theta_max 0.977
_diffrn_measurement_device_type 'Xcalibur, Ruby, Gemini ultra'
_diffrn_measurement_method '\w scans'
_diffrn_radiation_type MoK\a
_diffrn_radiation_wavelength 0.71073
_diffrn_reflns_av_R_equivalents 0.0270
_diffrn_reflns_av_unetI/netI 0.0383
_diffrn_reflns_Laue_measured_fraction_full 0.977
_diffrn_reflns_Laue_measured_fraction_max 0.977
_diffrn_reflns_limit_h_max 12
_diffrn_reflns_limit_h_min -8
_diffrn_reflns_limit_k_max 9
_diffrn_reflns_limit_k_min -8
_diffrn_reflns_limit_l_max 13
_diffrn_reflns_limit_l_min -13
_diffrn_reflns_number 3156
_diffrn_reflns_point_group_measured_fraction_full 0.977
_diffrn_reflns_point_group_measured_fraction_max 0.977
_diffrn_reflns_theta_full 25.000
_diffrn_reflns_theta_max 25.016
_diffrn_reflns_theta_min 3.207
_exptl_absorpt_coefficient_mu 2.459
_exptl_absorpt_correction_T_max 1.00000
_exptl_absorpt_correction_T_min 0.60669
_exptl_absorpt_correction_type multi-scan
_exptl_absorpt_process_details
;
CrysAlisPro, Agilent Technologies,
Version 1.171.36.21 (release 14-08-2012 CrysAlis171 .NET)
(compiled Sep 14 2012,17:21:16)
Empirical absorption correction using spherical harmonics,
 implemented in SCALE3 ABSPACK scaling algorithm.
;
_exptl_crystal_colour colorless
_exptl_crystal_density_diffrn 2.310
_exptl_crystal_description block
_exptl_crystal_F_000 616
_exptl_crystal_size_max 0.120
_exptl_crystal_size_mid 0.100
_exptl_crystal_size_min 0.090
_refine_diff_density_max 0.519
_refine_diff_density_min -0.731
_refine_diff_density_rms 0.095
_refine_ls_extinction_coef 0.0120(7)
_refine_ls_extinction_expression Fc^*^=kFc[1+0.001xFc^2^\l^3^/sin(2\q)]^-1/4^
_refine_ls_extinction_method 'SHELXL-2017/1 (Sheldrick 2017)'
_refine_ls_goodness_of_fit_ref 1.090
_refine_ls_hydrogen_treatment mixed
_refine_ls_matrix_type full
_refine_ls_number_parameters 144
_refine_ls_number_reflns 1547
_refine_ls_number_restraints 2
_refine_ls_restrained_S_all 1.090
_refine_ls_R_factor_all 0.0343
_refine_ls_R_factor_gt 0.0279
_refine_ls_shift/su_max 0.001
_refine_ls_shift/su_mean 0.000
_refine_ls_structure_factor_coef Fsqd
_refine_ls_weighting_details 'w=1/[\s^2^(Fo^2^)+(0.0204P)^2^+0.5244P] where P=(Fo^2^+2Fc^2^)/3'
_refine_ls_weighting_scheme calc
_refine_ls_wR_factor_gt 0.0583
_refine_ls_wR_factor_ref 0.0627
_reflns_Friedel_coverage 0.000
_reflns_Friedel_fraction_full .
_reflns_Friedel_fraction_max .
_reflns_number_gt 1338
_reflns_number_total 1547
_reflns_threshold_expression 'I > 2\s(I)'
_cod_data_source_file suppl_j_ncrs-2020-0440_suppl.cif
_cod_data_source_block shelx
_cod_original_sg_symbol_H-M 'P 21/c'
_cod_database_code 8104894
_shelx_space_group_comment
;
The symmetry employed for this shelxl refinement is uniquely defined
by the following loop, which should always be used as a source of
symmetry information in preference to the above space-group names.
They are only intended as comments.
;
_shelx_estimated_absorpt_t_min 0.757
_shelx_estimated_absorpt_t_max 0.809

loop_
_space_group_symop_operation_xyz
'x, y, z'
'-x, y+1/2, -z+1/2'
'-x, -y, -z'
'x, -y-1/2, z-1/2'

loop_
_atom_site_label
_atom_site_type_symbol
_atom_site_fract_x
_atom_site_fract_y
_atom_site_fract_z
_atom_site_U_iso_or_equiv
_atom_site_adp_type
_atom_site_occupancy
_atom_site_site_symmetry_order
_atom_site_calc_flag
_atom_site_refinement_flags_posn
_atom_site_refinement_flags_adp
_atom_site_refinement_flags_occupancy
_atom_site_disorder_assembly
_atom_site_disorder_group
Ag1 Ag 0.85713(3) 0.28320(4) 0.43692(3) 0.03854(17) Uani 1 1 d . . . . .
C1 C 0.6175(4) 0.5703(4) 0.3396(3) 0.0221(8) Uani 1 1 d . . . . .
C2 C 0.6603(4) 0.6618(4) 0.4535(3) 0.0219(7) Uani 1 1 d . . . . .
C3 C 0.5607(4) 0.7173(4) 0.4886(3) 0.0237(8) Uani 1 1 d . . . . .
H3 H 0.589172 0.777680 0.564279 0.028 Uiso 1 1 calc R U . . .
C4 C 0.4221(4) 0.6855(4) 0.4148(3) 0.0267(8) Uani 1 1 d . . . . .
H4 H 0.357038 0.725076 0.439759 0.032 Uiso 1 1 calc R U . . .
C5 C 0.3782(4) 0.5933(4) 0.3017(3) 0.0247(8) Uani 1 1 d . . . . .
C6 C 0.4761(4) 0.5374(4) 0.2657(3) 0.0267(8) Uani 1 1 d . . . . .
H6 H 0.446982 0.476250 0.190355 0.032 Uiso 1 1 calc R U . . .
H1WA H 0.961(3) 0.192(6) 0.680(4) 0.057(17) Uiso 1 1 d D . . . .
H1WB H 0.882(5) 0.054(3) 0.637(5) 0.064(16) Uiso 1 1 d D . . . .
H5A H 0.185(5) 0.570(5) 0.258(4) 0.039(13) Uiso 1 1 d . . . . .
H5B H 0.219(5) 0.480(6) 0.180(5) 0.066(17) Uiso 1 1 d . . . . .
N4 N 0.7168(3) 0.5045(4) 0.3049(3) 0.0297(7) Uani 1 1 d . . . . .
H4A H 0.772889 0.586922 0.306352 0.036 Uiso 1 1 calc R U . . .
H4B H 0.672109 0.467722 0.224399 0.036 Uiso 1 1 calc R U . . .
N5 N 0.2358(4) 0.5648(4) 0.2233(3) 0.0321(8) Uani 1 1 d . . . . .
O1 O 0.9047(3) 0.5395(3) 0.6006(2) 0.0386(7) Uani 1 1 d . . . . .
O1W O 0.8818(4) 0.1574(4) 0.6307(3) 0.0411(7) Uani 1 1 d D . . . .
O2 O 0.8897(3) 0.7784(3) 0.4699(3) 0.0356(6) Uani 1 1 d . . . . .
O3 O 0.8491(3) 0.8083(3) 0.6552(3) 0.0392(7) Uani 1 1 d . . . . .
S1 S 0.83822(10) 0.69982(10) 0.55231(8) 0.0256(2) Uani 1 1 d . . . . .

loop_
_atom_site_aniso_label
_atom_site_aniso_U_11
_atom_site_aniso_U_22
_atom_site_aniso_U_33
_atom_site_aniso_U_23
_atom_site_aniso_U_13
_atom_site_aniso_U_12
Ag1 0.0292(2) 0.0459(2) 0.0348(2) -0.00032(13) 0.00963(17) 0.00574(13)
S1 0.0203(6) 0.0319(5) 0.0222(5) 0.0001(4) 0.0076(4) -0.0004(4)
N4 0.031(2) 0.0327(16) 0.0280(16) -0.0044(14) 0.0163(15) -0.0013(14)
O1 0.0273(17) 0.0401(15) 0.0359(14) 0.0089(12) 0.0038(13) 0.0092(12)
O1W 0.035(2) 0.0462(18) 0.0388(17) 0.0053(15) 0.0141(16) 0.0045(15)
O2 0.0269(17) 0.0471(16) 0.0333(14) 0.0060(12) 0.0144(13) -0.0041(12)
N5 0.025(2) 0.0357(19) 0.0315(18) 0.0000(16) 0.0090(17) -0.0035(14)
C6 0.028(2) 0.0261(18) 0.0223(18) -0.0005(15) 0.0088(17) -0.0015(15)
O3 0.0332(18) 0.0483(15) 0.0309(14) -0.0159(13) 0.0100(13) -0.0074(12)
C2 0.017(2) 0.0222(16) 0.0236(18) 0.0011(14) 0.0068(16) -0.0002(14)
C3 0.023(2) 0.0244(18) 0.0228(18) -0.0002(14) 0.0097(17) 0.0001(14)
C5 0.024(2) 0.0224(17) 0.0232(17) 0.0047(15) 0.0074(16) -0.0015(14)
C4 0.026(2) 0.0270(18) 0.030(2) 0.0051(16) 0.0153(18) 0.0031(15)
C1 0.027(2) 0.0208(16) 0.0224(17) 0.0031(14) 0.0142(17) 0.0020(14)

loop_
_atom_type_symbol
_atom_type_description
_atom_type_scat_dispersion_real
_atom_type_scat_dispersion_imag
_atom_type_scat_source
C C 0.0033 0.0016 'International Tables Vol C Tables 4.2.6.8 and 6.1.1.4'
H H 0.0000 0.0000 'International Tables Vol C Tables 4.2.6.8 and 6.1.1.4'
Ag Ag -0.8971 1.1015 'International Tables Vol C Tables 4.2.6.8 and 6.1.1.4'
N N 0.0061 0.0033 'International Tables Vol C Tables 4.2.6.8 and 6.1.1.4'
O O 0.0106 0.0060 'International Tables Vol C Tables 4.2.6.8 and 6.1.1.4'
S S 0.1246 0.1234 'International Tables Vol C Tables 4.2.6.8 and 6.1.1.4'

loop_
_geom_angle_atom_site_label_1
_geom_angle_atom_site_label_2
_geom_angle_atom_site_label_3
_geom_angle
_geom_angle_site_symmetry_1
_geom_angle_site_symmetry_3
N4 Ag1 O1W 133.88(10) . .
N4 Ag1 N5 96.91(11) . 2_645
O1W Ag1 N5 104.97(13) . 2_645
N4 Ag1 O2 132.57(9) . 3_766
O1W Ag1 O2 82.93(10) . 3_766
N5 Ag1 O2 100.28(10) 2_645 3_766
O3 S1 O1 111.66(16) . .
O3 S1 O2 112.50(16) . .
O1 S1 O2 111.71(16) . .
O3 S1 C2 107.53(16) . .
O1 S1 C2 107.37(16) . .
O2 S1 C2 105.66(16) . .
C1 N4 Ag1 115.5(2) . .
C1 N4 H4A 108.4 . .
Ag1 N4 H4A 108.4 . .
C1 N4 H4B 108.4 . .
Ag1 N4 H4B 108.4 . .
H4A N4 H4B 107.5 . .
Ag1 O1W H1WA 99(3) . .
Ag1 O1W H1WB 120(3) . .
H1WA O1W H1WB 108(5) . .
S1 O2 Ag1 107.35(15) . 3_766
C5 N5 Ag1 109.3(2) . 2_655
C5 N5 H5A 117(3) . .
Ag1 N5 H5A 103(3) 2_655 .
C5 N5 H5B 114(4) . .
Ag1 N5 H5B 103(3) 2_655 .
H5A N5 H5B 110(5) . .
C5 C6 C1 121.5(3) . .
C5 C6 H6 119.3 . .
C1 C6 H6 119.3 . .
C3 C2 C1 119.2(3) . .
C3 C2 S1 120.6(3) . .
C1 C2 S1 120.2(3) . .
C4 C3 C2 121.6(3) . .
C4 C3 H3 119.2 . .
C2 C3 H3 119.2 . .
C6 C5 C4 119.2(3) . .
C6 C5 N5 120.6(3) . .
C4 C5 N5 120.1(3) . .
C3 C4 C5 119.7(3) . .
C3 C4 H4 120.1 . .
C5 C4 H4 120.1 . .
C6 C1 C2 118.7(3) . .
C6 C1 N4 120.6(3) . .
C2 C1 N4 120.5(3) . .

loop_
_geom_bond_atom_site_label_1
_geom_bond_atom_site_label_2
_geom_bond_distance
_geom_bond_site_symmetry_2
Ag1 N4 2.384(3) .
Ag1 O1W 2.386(3) .
Ag1 N5 2.423(3) 2_645
Ag1 O2 2.482(3) 3_766
S1 O3 1.447(3) .
S1 O1 1.454(3) .
S1 O2 1.459(3) .
S1 C2 1.754(4) .
N4 C1 1.411(4) .
N4 H4A 0.8900 .
N4 H4B 0.8900 .
O1W H1WA 0.83(2) .
O1W H1WB 0.831(19) .
N5 C5 1.400(5) .
N5 H5A 0.83(4) .
N5 H5B 0.82(5) .
C6 C5 1.380(5) .
C6 C1 1.391(5) .
C6 H6 0.9300 .
C2 C3 1.388(5) .
C2 C1 1.402(5) .
C3 C4 1.365(5) .
C3 H3 0.9300 .
C5 C4 1.398(5) .
C4 H4 0.9300 .

loop_
_geom_hbond_atom_site_label_D
_geom_hbond_atom_site_label_H
_geom_hbond_atom_site_label_A
_geom_hbond_distance_DH
_geom_hbond_distance_HA
_geom_hbond_distance_DA
_geom_hbond_angle_DHA
_geom_hbond_site_symmetry_A
_geom_hbond_publ_flag
N4 H4A O2 0.89 2.32 2.954(4) 127.8 . yes
C4 H4 O1W 0.93 2.50 3.317(5) 146.6 3_666 yes
N5 H5A O1 0.83(4) 2.43(4) 3.182(5) 152(4) 3_666 yes
N5 H5B O2 0.82(5) 2.28(5) 3.068(5) 164(5) 2_645 yes
O1W H1WA O1 0.83(2) 2.60(4) 3.077(4) 118(4) 2_746 yes
O1W H1WB O3 0.831(19) 2.03(2) 2.850(4) 169(5) 1_545 yes

loop_
_geom_torsion_atom_site_label_1
_geom_torsion_atom_site_label_2
_geom_torsion_atom_site_label_3
_geom_torsion_atom_site_label_4
_geom_torsion
_geom_torsion_site_symmetry_1
_geom_torsion_site_symmetry_2
_geom_torsion_site_symmetry_3
_geom_torsion_site_symmetry_4
O3 S1 O2 Ag1 89.08(17) . . . 3_766
O1 S1 O2 Ag1 -37.43(18) . . . 3_766
C2 S1 O2 Ag1 -153.88(13) . . . 3_766
O3 S1 C2 C3 -6.9(3) . . . .
O1 S1 C2 C3 113.4(3) . . . .
O2 S1 C2 C3 -127.3(3) . . . .
O3 S1 C2 C1 175.1(2) . . . .
O1 S1 C2 C1 -64.7(3) . . . .
O2 S1 C2 C1 54.7(3) . . . .
C1 C2 C3 C4 -0.2(5) . . . .
S1 C2 C3 C4 -178.3(3) . . . .
C1 C6 C5 C4 0.2(5) . . . .
C1 C6 C5 N5 177.3(3) . . . .
Ag1 N5 C5 C6 -85.2(3) 2_655 . . .
Ag1 N5 C5 C4 91.9(3) 2_655 . . .
C2 C3 C4 C5 0.8(5) . . . .
C6 C5 C4 C3 -0.7(5) . . . .
N5 C5 C4 C3 -177.9(3) . . . .
C5 C6 C1 C2 0.3(5) . . . .
C5 C6 C1 N4 176.6(3) . . . .
C3 C2 C1 C6 -0.3(4) . . . .
S1 C2 C1 C6 177.8(2) . . . .
C3 C2 C1 N4 -176.6(3) . . . .
S1 C2 C1 N4 1.5(4) . . . .
Ag1 N4 C1 C6 -107.4(3) . . . .
Ag1 N4 C1 C2 68.8(3) . . . .
